data_4062217
loop_
_publ_author_name
'K\"ohler, Katrin'
'Eichhorn, Jens'
'Meyer, Franc'
'Vidovic, Denis'

_publ_section_title
;
 Dicopper(I) Oxalate Complexes Stabilized by Lewis Bases: Potential Precursors
 for Copper Deposition
;
_journal_issue 22
_journal_name_full Organometallics
_journal_page_first 4426
_journal_page_last 4432
_journal_paper_doi 10.1021/om0303653
_journal_volume 22
_journal_year 2003
_chemical_formula_sum 'C14 H20 Cu2 O4'
_chemical_formula_weight 379.38
_space_group_IT_number 14
_symmetry_cell_setting monoclinic
_symmetry_space_group_name_Hall '-P 2ybc'
_symmetry_space_group_name_H-M 'P 1 21/c 1'
_cell_angle_alpha 90.00
_cell_angle_beta 108.10(3)
_cell_angle_gamma 90.00
_cell_formula_units_Z 2
_cell_length_a 9.837(2)
_cell_length_b 5.3678(11)
_cell_length_c 15.316(3)
_cell_measurement_temperature 133(2)
_cell_volume 768.7(3)
_diffrn_ambient_temperature 133(2)
_exptl_crystal_density_diffrn 1.639
_cod_original_sg_symbol_H-M 'P 21/c'
_cod_database_code 4062217

loop_
_symmetry_equiv_pos_as_xyz
'x, y, z'
'-x, y+1/2, -z+1/2'
'-x, -y, -z'
'x, -y-1/2, z-1/2'

loop_
_atom_site_label
_atom_site_type_symbol
_atom_site_fract_x
_atom_site_fract_y
_atom_site_fract_z
_atom_site_U_iso_or_equiv
_atom_site_adp_type
_atom_site_occupancy
_atom_site_symmetry_multiplicity
_atom_site_calc_flag
_atom_site_refinement_flags
_atom_site_disorder_assembly
_atom_site_disorder_group
Cu Cu 0.13758(2) 0.11044(4) 0.579443(14) 0.02289(11) Uani 1 1 d . . .
O1 O 0.13815(14) 0.3349(2) 0.47599(8) 0.0247(3) Uani 1 1 d . . .
O2 O -0.02228(14) 0.3217(2) 0.59023(8) 0.0250(3) Uani 1 1 d . . .
C1 C 0.04635(19) 0.5033(3) 0.46714(11) 0.0210(4) Uani 1 1 d . . .
C2 C 0.4837(2) -0.4349(4) 0.62015(16) 0.0378(5) Uani 1 1 d . . .
H2A H 0.5582 -0.4659 0.5914 0.057 Uiso 1 1 calc R . .
H2B H 0.4266 -0.5863 0.6169 0.057 Uiso 1 1 calc R . .
H2C H 0.5282 -0.3880 0.6846 0.057 Uiso 1 1 calc R . .
C3 C 0.3869(2) -0.2235(4) 0.56954(13) 0.0288(4) Uani 1 1 d . . .
H3A H 0.4461 -0.0757 0.5676 0.035 Uiso 1 1 calc R . .
H3B H 0.3374 -0.2754 0.5055 0.035 Uiso 1 1 calc R . .
C4 C 0.2794(2) -0.1558(3) 0.61478(13) 0.0240(4) Uani 1 1 d . . .
C5 C 0.2078(2) -0.1590(3) 0.66840(13) 0.0235(4) Uani 1 1 d . . .
C6 C 0.1529(2) -0.2291(3) 0.74488(12) 0.0265(4) Uani 1 1 d . . .
H6A H 0.0494 -0.2666 0.7202 0.032 Uiso 1 1 calc R . .
H6B H 0.1652 -0.0875 0.7881 0.032 Uiso 1 1 calc R . .
C7 C 0.2323(2) -0.4573(4) 0.79627(13) 0.0308(4) Uani 1 1 d . . .
H7A H 0.1953 -0.4990 0.8469 0.046 Uiso 1 1 calc R . .
H7D H 0.3347 -0.4200 0.8208 0.046 Uiso 1 1 calc R . .
H7B H 0.2178 -0.5988 0.7539 0.046 Uiso 1 1 calc R . .

loop_
_atom_site_aniso_label
_atom_site_aniso_U_11
_atom_site_aniso_U_22
_atom_site_aniso_U_33
_atom_site_aniso_U_23
_atom_site_aniso_U_13
_atom_site_aniso_U_12
Cu 0.02726(16) 0.01939(15) 0.02104(16) 0.00186(8) 0.00607(11) 0.00294(9)
O1 0.0298(7) 0.0232(6) 0.0231(6) 0.0025(5) 0.0110(6) 0.0047(6)
O2 0.0312(7) 0.0239(6) 0.0220(6) 0.0043(5) 0.0112(6) 0.0044(5)
C1 0.0236(10) 0.0210(9) 0.0178(8) -0.0029(7) 0.0057(8) -0.0028(8)
C2 0.0327(12) 0.0383(11) 0.0415(12) -0.0025(9) 0.0102(10) 0.0093(9)
C3 0.0283(10) 0.0320(10) 0.0269(10) -0.0005(8) 0.0099(8) 0.0014(8)
C4 0.0269(10) 0.0192(7) 0.0230(9) 0.0002(7) 0.0037(8) 0.0004(8)
C5 0.0267(10) 0.0189(8) 0.0227(9) -0.0005(7) 0.0042(8) 0.0023(7)
C6 0.0321(11) 0.0257(9) 0.0231(9) 0.0025(7) 0.0103(8) 0.0037(8)
C7 0.0391(12) 0.0264(9) 0.0254(10) 0.0036(8) 0.0077(9) 0.0017(9)

loop_
_geom_bond_atom_site_label_1
_geom_bond_atom_site_label_2
_geom_bond_distance
_geom_bond_site_symmetry_2
_geom_bond_publ_flag
Cu C4 1.9522(19) . ?
Cu C5 1.9597(18) . ?
Cu O2 1.9866(13) . ?
Cu O1 1.9921(13) . ?
O1 C1 1.255(2) . ?
O2 C1 1.258(2) 3_566 ?
C1 O2 1.258(2) 3_566 ?
C1 C1 1.554(3) 3_566 ?
C2 C3 1.529(3) . ?
C3 C4 1.479(3) . ?
C4 C5 1.236(3) . ?
C5 C6 1.483(3) . ?
C6 C7 1.532(3) . ?
